data_1547513
loop_
_publ_author_name
'Mandal, Debdeep'
'Dolai, Ramapada'
'Chrysochos, Nicolas'
'Kalita, Pankaj'
'Kumar, Ravi'
'Dhara, Debabrata'
'Maiti, Avijit'
'Narayanan, Ramakirushnan Suriya'
'Rajaraman, Gopalan'
'Schulzke, Carola'
'Chandrasekhar, Vadapalli'
'Jana, Anukul'

_publ_section_title
;
 Stepwise Reversible Oxidation of N-Peralkyl-Substituted NHC-CAAC Derived
 Triazaalkenes: Isolation of Radical Cations and Dications.
;
_journal_issue 20
_journal_name_full 'Organic letters'
_journal_page_first 5605
_journal_page_last 5608
_journal_paper_doi 10.1021/acs.orglett.7b02721
_journal_volume 19
_journal_year 2017
_chemical_formula_moiety '2(C F3 O3 S), C22 H41 N3, C2 H3 N'
_chemical_formula_sum 'C26 H44 F6 N4 O6 S2'
_chemical_formula_weight 686.77
_space_group_crystal_system orthorhombic
_space_group_IT_number 33
_space_group_name_Hall 'P 2c -2n'
_space_group_name_H-M_alt 'P n a 21'
_symmetry_space_group_name_Hall 'P 2c -2n'
_symmetry_space_group_name_H-M 'P n a 21'
_atom_sites_solution_hydrogens geom
_atom_sites_solution_primary direct
_audit_creation_date 2017-01-13
_audit_creation_method
;
Olex2 1.2-alpha
(compiled 2016.02.24 svn.r3266 for OlexSys, GUI svn.r5155)
;
_cell_angle_alpha 90
_cell_angle_beta 90
_cell_angle_gamma 90
_cell_formula_units_Z 4
_cell_length_a 23.095(2)
_cell_length_b 13.2861(12)
_cell_length_c 10.6916(10)
_cell_measurement_reflns_used 4390
_cell_measurement_temperature 100(2)
_cell_measurement_theta_max 20.76
_cell_measurement_theta_min 2.44
_cell_volume 3280.6(5)
_computing_molecular_graphics 'Olex2 (Dolomanov et al., 2009)'
_computing_publication_material 'Olex2 (Dolomanov et al., 2009)'
_computing_structure_refinement 'ShelXL (Sheldrick, 2015)'
_computing_structure_solution 'ShelXT (Sheldrick, 2015)'
_diffrn_ambient_temperature 100(2)
_diffrn_detector 'Bruker APEX2 area detector'
_diffrn_detector_type 'CCD area detector'
_diffrn_measured_fraction_theta_full 0.996
_diffrn_measured_fraction_theta_max 0.996
_diffrn_measurement_device 'three-circle diffractometer'
_diffrn_radiation_monochromator 'mirror optics'
_diffrn_radiation_probe x-ray
_diffrn_radiation_type MoK\a
_diffrn_radiation_wavelength 0.71073
_diffrn_reflns_av_R_equivalents 0.0990
_diffrn_reflns_av_unetI/netI 0.0729
_diffrn_reflns_Laue_measured_fraction_full 0.996
_diffrn_reflns_Laue_measured_fraction_max 0.996
_diffrn_reflns_limit_h_max 27
_diffrn_reflns_limit_h_min -27
_diffrn_reflns_limit_k_max 16
_diffrn_reflns_limit_k_min -15
_diffrn_reflns_limit_l_max 12
_diffrn_reflns_limit_l_min -10
_diffrn_reflns_number 34135
_diffrn_reflns_point_group_measured_fraction_full 0.920
_diffrn_reflns_point_group_measured_fraction_max 0.920
_diffrn_reflns_theta_full 25.377
_diffrn_reflns_theta_max 25.377
_diffrn_reflns_theta_min 1.764
_diffrn_source_type 'Incoatec I\ms'
_diffrn_standards_number 0
_exptl_absorpt_coefficient_mu 0.241
_exptl_absorpt_correction_T_max 0.7452
_exptl_absorpt_correction_T_min 0.6171
_exptl_absorpt_correction_type multi-scan
_exptl_absorpt_process_details
;
SADABS-2014/5 (Bruker,2014/5) was used for absorption correction.
wR2(int) was 0.0965 before and 0.0760 after correction.
The Ratio of minimum to maximum transmission is 0.8281.
The \l/2 correction factor is 0.00150.
;
_exptl_crystal_colour colourless
_exptl_crystal_colour_primary colourless
_exptl_crystal_density_diffrn 1.390
_exptl_crystal_description needle
_exptl_crystal_F_000 1448
_exptl_crystal_size_max 0.2
_exptl_crystal_size_mid 0.1
_exptl_crystal_size_min 0.08
_refine_diff_density_max 0.398
_refine_diff_density_min -0.286
_refine_diff_density_rms 0.057
_refine_ls_abs_structure_details
;
 Flack x determined using 1490 quotients [(I+)-(I-)]/[(I+)+(I-)]
 (Parsons, Flack and Wagner, Acta Cryst. B69 (2013) 249-259).
;
_refine_ls_abs_structure_Flack 0.00(6)
_refine_ls_extinction_method none
_refine_ls_goodness_of_fit_ref 1.019
_refine_ls_hydrogen_treatment constr
_refine_ls_matrix_type full
_refine_ls_number_parameters 410
_refine_ls_number_reflns 5540
_refine_ls_number_restraints 1
_refine_ls_restrained_S_all 1.019
_refine_ls_R_factor_all 0.0675
_refine_ls_R_factor_gt 0.0471
_refine_ls_shift/su_max 0.000
_refine_ls_shift/su_mean 0.000
_refine_ls_structure_factor_coef Fsqd
_refine_ls_weighting_details 'w=1/[\s^2^(Fo^2^)+(0.0491P)^2^+0.1928P] where P=(Fo^2^+2Fc^2^)/3'
_refine_ls_weighting_scheme calc
_refine_ls_wR_factor_gt 0.0986
_refine_ls_wR_factor_ref 0.1073
_reflns_Friedel_coverage 0.745
_reflns_Friedel_fraction_full 0.834
_reflns_Friedel_fraction_max 0.834
_reflns_number_gt 4340
_reflns_number_total 5540
_reflns_threshold_expression 'I > 2\s(I)'
_cod_data_source_file ol7b02721_si_002.cif
_cod_data_source_block vc_aj_dm_485
_cod_depositor_comments 'Adding full bibliography for 1547507--1547513.cif.'
_cod_database_code 1547513
_shelx_space_group_comment
;
The symmetry employed for this shelxl refinement is uniquely defined
by the following loop, which should always be used as a source of
symmetry information in preference to the above space-group names.
They are only intended as comments.
;
_olex2_refinement_description
;
1. Fixed Uiso
 At 1.2 times of:
  All C(H) groups, All C(H,H) groups
 At 1.5 times of:
  All C(H,H,H) groups
2.a Ternary CH refined with riding coordinates:
 C00I(H00I), C12(H12), C17(H17)
2.b Secondary CH2 refined with riding coordinates:
 C6(H6A,H6B)
2.c Idealised Me refined as rotating group:
 C9(H9A,H9B,H9C), C13(H13A,H13B,H13C), C16(H16A,H16B,H16C), C11(H11A,H11B,
 H11C), C8(H8A,H8B,H8C), C00W(H00A,H00B,H00C), C14(H14A,H14B,H14C), C10(H10A,
 H10B,H10C), C19(H19A,H19B,H19C), C18(H18A,H18B,H18C), C15(H15A,H15B,H15C),
 C016(H01A,H01B,H01C), C22(H22A,H22B,H22C)
;
_shelx_shelxl_version_number 2016/4
_olex2_submission_special_instructions 'No special instructions were received'

loop_
_space_group_symop_operation_xyz
'x, y, z'
'-x, -y, z+1/2'
'x+1/2, -y+1/2, z'
'-x+1/2, y+1/2, z+1/2'

loop_
_atom_site_label
_atom_site_type_symbol
_atom_site_fract_x
_atom_site_fract_y
_atom_site_fract_z
_atom_site_U_iso_or_equiv
_atom_site_adp_type
_atom_site_occupancy
_atom_site_site_symmetry_order
_atom_site_calc_flag
_atom_site_refinement_flags_posn
S1 S 0.49929(4) 0.30389(8) 0.45347(13) 0.0218(3) Uani 1 1 d .
S2 S 0.78587(5) 0.38585(10) 0.97015(13) 0.0321(3) Uani 1 1 d .
F2 F 0.50910(13) 0.1075(2) 0.4702(3) 0.0444(8) Uani 1 1 d .
F3 F 0.48487(13) 0.1788(2) 0.6415(3) 0.0412(8) Uani 1 1 d .
N1 N 0.63383(14) 0.5329(3) 0.3535(3) 0.0158(8) Uani 1 1 d .
F1 F 0.57247(13) 0.1888(2) 0.5752(3) 0.0540(10) Uani 1 1 d .
F6 F 0.88869(13) 0.4501(3) 1.0311(3) 0.0622(11) Uani 1 1 d .
O2 O 0.43872(13) 0.2900(2) 0.4260(3) 0.0353(9) Uani 1 1 d .
N2 N 0.64051(14) 0.5217(3) 0.5577(3) 0.0163(8) Uani 1 1 d .
O4 O 0.75843(14) 0.3766(3) 0.8502(3) 0.0400(9) Uani 1 1 d .
N3 N 0.77105(14) 0.4851(2) 0.4360(3) 0.0140(8) Uani 1 1 d .
F5 F 0.88520(14) 0.3721(3) 0.8568(3) 0.0692(12) Uani 1 1 d .
O1 O 0.53667(14) 0.2998(3) 0.3472(3) 0.0359(9) Uani 1 1 d .
O3 O 0.51156(16) 0.3826(2) 0.5414(3) 0.0380(9) Uani 1 1 d .
F4 F 0.85275(18) 0.5201(3) 0.8682(4) 0.0714(12) Uani 1 1 d .
O6 O 0.76308(17) 0.4614(4) 1.0504(5) 0.0711(14) Uani 1 1 d .
C1 C 0.66633(16) 0.4978(3) 0.4492(5) 0.0147(9) Uani 1 1 d .
C00I C 0.77829(17) 0.5973(3) 0.4402(4) 0.0170(10) Uani 1 1 d .
H00I H 0.738751 0.626299 0.452761 0.020 Uiso 1 1 calc R
C12 C 0.65168(18) 0.5266(3) 0.2198(4) 0.0185(11) Uani 1 1 d .
H12 H 0.689948 0.491487 0.217234 0.022 Uiso 1 1 calc R
O5 O 0.7983(2) 0.2922(3) 1.0312(4) 0.0682(14) Uani 1 1 d .
C5 C 0.72470(18) 0.3274(3) 0.4241(4) 0.0177(10) Uani 1 1 d .
C17 C 0.66425(18) 0.4963(3) 0.6819(4) 0.0186(10) Uani 1 1 d .
H17 H 0.700310 0.456205 0.667904 0.022 Uiso 1 1 calc R
C2 C 0.58582(19) 0.5814(3) 0.4049(5) 0.0190(11) Uani 1 1 d .
C9 C 0.84549(19) 0.3977(3) 0.5649(5) 0.0231(11) Uani 1 1 d .
H9A H 0.866615 0.458862 0.587963 0.035 Uiso 1 1 calc GR
H9B H 0.871834 0.339876 0.567595 0.035 Uiso 1 1 calc GR
H9C H 0.813587 0.386893 0.623814 0.035 Uiso 1 1 calc GR
C3 C 0.58980(17) 0.5734(3) 0.5301(4) 0.0177(10) Uani 1 1 d .
C4 C 0.72152(17) 0.4411(3) 0.4360(4) 0.0147(9) Uani 1 1 d .
C6 C 0.78916(19) 0.3153(3) 0.3882(5) 0.0220(11) Uani 1 1 d .
H6A H 0.805484 0.254365 0.428168 0.026 Uiso 1 1 calc R
H6B H 0.793128 0.308422 0.296440 0.026 Uiso 1 1 calc R
C13 C 0.6099(2) 0.4653(4) 0.1411(4) 0.0255(11) Uani 1 1 d .
H13A H 0.596185 0.407479 0.189668 0.038 Uiso 1 1 calc GR
H13B H 0.629670 0.441522 0.065639 0.038 Uiso 1 1 calc GR
H13C H 0.576831 0.507419 0.117328 0.038 Uiso 1 1 calc GR
C16 C 0.5490(2) 0.6136(4) 0.6254(5) 0.0289(12) Uani 1 1 d .
H16A H 0.530300 0.557558 0.669223 0.043 Uiso 1 1 calc GR
H16B H 0.519400 0.654751 0.584001 0.043 Uiso 1 1 calc GR
H16C H 0.570281 0.655051 0.685612 0.043 Uiso 1 1 calc GR
C11 C 0.7081(2) 0.2762(3) 0.5466(5) 0.0218(10) Uani 1 1 d .
H11A H 0.733405 0.300448 0.613754 0.033 Uiso 1 1 calc GR
H11B H 0.712604 0.203140 0.537834 0.033 Uiso 1 1 calc GR
H11C H 0.667776 0.291966 0.566887 0.033 Uiso 1 1 calc GR
C8 C 0.86870(19) 0.4378(4) 0.3430(5) 0.0254(11) Uani 1 1 d .
H8A H 0.851767 0.451108 0.260572 0.038 Uiso 1 1 calc GR
H8B H 0.896643 0.382550 0.336397 0.038 Uiso 1 1 calc GR
H8C H 0.888409 0.498425 0.373188 0.038 Uiso 1 1 calc GR
C00W C 0.8004(2) 0.6388(4) 0.3175(5) 0.0268(12) Uani 1 1 d .
H00A H 0.842550 0.630642 0.313478 0.040 Uiso 1 1 calc GR
H00B H 0.790660 0.710456 0.311505 0.040 Uiso 1 1 calc GR
H00C H 0.782397 0.602318 0.248037 0.040 Uiso 1 1 calc GR
C14 C 0.6608(2) 0.6320(4) 0.1668(5) 0.0296(12) Uani 1 1 d .
H14A H 0.623174 0.663623 0.151200 0.044 Uiso 1 1 calc GR
H14B H 0.682520 0.627572 0.088238 0.044 Uiso 1 1 calc GR
H14C H 0.682690 0.672670 0.227032 0.044 Uiso 1 1 calc GR
C7 C 0.82135(17) 0.4090(3) 0.4335(4) 0.0187(10) Uani 1 1 d .
C10 C 0.6843(2) 0.2888(4) 0.3209(5) 0.0256(12) Uani 1 1 d .
H10A H 0.644177 0.305721 0.341941 0.038 Uiso 1 1 calc GR
H10B H 0.688226 0.215603 0.313479 0.038 Uiso 1 1 calc GR
H10C H 0.694710 0.320466 0.241175 0.038 Uiso 1 1 calc GR
C19 C 0.6815(2) 0.5906(3) 0.7533(5) 0.0253(12) Uani 1 1 d .
H19A H 0.703391 0.635469 0.697961 0.038 Uiso 1 1 calc GR
H19B H 0.705661 0.571943 0.825037 0.038 Uiso 1 1 calc GR
H19C H 0.646652 0.625232 0.782940 0.038 Uiso 1 1 calc GR
C18 C 0.62256(19) 0.4300(4) 0.7573(5) 0.0271(12) Uani 1 1 d .
H18A H 0.591092 0.471558 0.790723 0.041 Uiso 1 1 calc GR
H18B H 0.643540 0.398321 0.826593 0.041 Uiso 1 1 calc GR
H18C H 0.606401 0.377757 0.702837 0.041 Uiso 1 1 calc GR
C21 C 0.8569(2) 0.4332(4) 0.9303(5) 0.0359(13) Uani 1 1 d .
C20 C 0.5173(2) 0.1900(4) 0.5390(5) 0.0287(12) Uani 1 1 d .
C15 C 0.5392(2) 0.6292(4) 0.3286(5) 0.0331(13) Uani 1 1 d .
H15A H 0.550134 0.698595 0.308680 0.050 Uiso 1 1 calc GR
H15B H 0.502912 0.629169 0.376182 0.050 Uiso 1 1 calc GR
H15C H 0.533912 0.591099 0.250953 0.050 Uiso 1 1 calc GR
N4 N 0.5356(2) 0.1499(5) -0.0543(7) 0.0694(17) Uani 1 1 d .
C016 C 0.8146(2) 0.6316(4) 0.5503(5) 0.0278(12) Uani 1 1 d .
H01A H 0.800751 0.598694 0.626683 0.042 Uiso 1 1 calc GR
H01B H 0.811258 0.704771 0.559501 0.042 Uiso 1 1 calc GR
H01C H 0.855165 0.613547 0.535863 0.042 Uiso 1 1 calc GR
C23 C 0.5249(2) 0.1269(5) 0.0441(7) 0.0449(15) Uani 1 1 d .
C22 C 0.5123(3) 0.0957(5) 0.1718(6) 0.0544(17) Uani 1 1 d .
H22A H 0.480272 0.047242 0.171341 0.082 Uiso 1 1 calc GR
H22B H 0.501397 0.154586 0.221628 0.082 Uiso 1 1 calc GR
H22C H 0.546719 0.064107 0.208270 0.082 Uiso 1 1 calc GR

loop_
_atom_site_aniso_label
_atom_site_aniso_U_11
_atom_site_aniso_U_22
_atom_site_aniso_U_33
_atom_site_aniso_U_23
_atom_site_aniso_U_13
_atom_site_aniso_U_12
S1 0.0214(5) 0.0233(5) 0.0207(7) -0.0013(6) 0.0019(5) -0.0011(4)
S2 0.0242(6) 0.0463(8) 0.0259(8) -0.0029(7) -0.0008(6) -0.0101(5)
F2 0.0610(19) 0.0265(15) 0.046(2) -0.0049(16) -0.0024(18) 0.0044(13)
F3 0.0552(19) 0.0427(19) 0.0259(19) 0.0120(14) 0.0041(15) -0.0025(14)
N1 0.0151(18) 0.021(2) 0.011(2) 0.0006(17) -0.0012(16) 0.0004(15)
F1 0.0268(16) 0.056(2) 0.079(3) 0.0206(19) -0.0194(16) -0.0025(14)
F6 0.0409(19) 0.117(3) 0.029(2) -0.003(2) -0.0074(16) -0.0327(19)
O2 0.0217(16) 0.044(2) 0.041(3) 0.0151(18) -0.0022(16) -0.0017(14)
N2 0.0166(18) 0.020(2) 0.012(2) -0.0007(17) 0.0000(17) 0.0011(15)
O4 0.0297(19) 0.057(3) 0.033(2) -0.0030(19) -0.0117(18) -0.0066(17)
N3 0.0169(17) 0.0169(18) 0.008(2) -0.0011(16) -0.0013(15) 0.0042(13)
F5 0.0297(18) 0.133(4) 0.045(2) -0.019(2) 0.0034(17) 0.023(2)
O1 0.036(2) 0.044(2) 0.028(2) 0.0042(18) 0.0177(17) 0.0040(16)
O3 0.058(2) 0.029(2) 0.027(2) -0.0067(18) 0.0007(19) -0.0096(16)
F4 0.084(3) 0.063(3) 0.067(3) 0.028(2) -0.004(2) -0.036(2)
O6 0.045(2) 0.111(4) 0.057(3) -0.040(3) 0.015(2) 0.007(2)
C1 0.017(2) 0.014(2) 0.014(3) 0.002(2) -0.003(2) -0.0022(15)
C00I 0.020(2) 0.017(2) 0.014(3) 0.003(2) -0.003(2) 0.0044(16)
C12 0.017(2) 0.028(3) 0.011(3) 0.004(2) -0.0025(19) 0.0031(19)
O5 0.090(3) 0.057(3) 0.058(3) 0.032(2) -0.026(3) -0.038(2)
C5 0.020(2) 0.015(2) 0.018(3) 0.000(2) 0.0001(19) 0.0020(17)
C17 0.022(2) 0.026(2) 0.008(3) -0.005(2) -0.0029(19) 0.001(2)
C2 0.016(2) 0.018(2) 0.024(3) -0.002(2) 0.0011(19) 0.0035(18)
C9 0.022(2) 0.024(3) 0.023(3) 0.004(2) -0.005(2) 0.0030(19)
C3 0.014(2) 0.021(2) 0.018(3) -0.001(2) 0.0018(19) 0.0018(18)
C4 0.019(2) 0.021(2) 0.005(2) 0.0008(19) 0.0005(18) 0.0030(16)
C6 0.028(3) 0.021(3) 0.017(3) -0.001(2) -0.001(2) 0.0051(19)
C13 0.027(3) 0.034(3) 0.015(3) -0.001(2) -0.001(2) 0.000(2)
C16 0.028(3) 0.033(3) 0.026(3) -0.006(2) 0.002(2) 0.003(2)
C11 0.029(2) 0.017(2) 0.019(3) 0.002(2) -0.002(2) -0.0021(19)
C8 0.022(2) 0.026(3) 0.029(3) 0.000(2) 0.005(2) 0.0025(19)
C00W 0.031(3) 0.023(3) 0.026(3) 0.007(2) -0.002(2) 0.000(2)
C14 0.027(3) 0.032(3) 0.030(3) 0.014(2) -0.003(2) -0.001(2)
C7 0.017(2) 0.021(2) 0.019(3) 0.000(2) -0.0019(19) 0.0083(16)
C10 0.030(3) 0.023(3) 0.024(3) -0.004(2) -0.005(2) 0.001(2)
C19 0.025(3) 0.032(3) 0.019(3) -0.008(2) 0.001(2) -0.001(2)
C18 0.025(3) 0.035(3) 0.021(3) 0.003(2) 0.000(2) -0.001(2)
C21 0.034(3) 0.050(3) 0.023(3) 0.000(3) -0.005(3) -0.006(2)
C20 0.026(3) 0.033(3) 0.027(3) -0.001(3) 0.000(2) -0.005(2)
C15 0.025(3) 0.047(3) 0.028(3) -0.003(3) -0.007(2) 0.013(2)
N4 0.049(3) 0.090(4) 0.069(5) 0.018(4) 0.004(3) 0.025(3)
C016 0.029(3) 0.022(3) 0.033(3) -0.007(2) -0.007(2) -0.001(2)
C23 0.029(3) 0.058(4) 0.048(5) -0.011(4) -0.001(3) 0.012(3)
C22 0.047(4) 0.069(4) 0.048(4) -0.021(4) -0.001(3) 0.002(3)

loop_
_atom_type_symbol
_atom_type_description
_atom_type_scat_dispersion_real
_atom_type_scat_dispersion_imag
_atom_type_scat_source
C C 0.0033 0.0016 'International Tables Vol C Tables 4.2.6.8 and 6.1.1.4'
H H 0.0000 0.0000 'International Tables Vol C Tables 4.2.6.8 and 6.1.1.4'
F F 0.0171 0.0103 'International Tables Vol C Tables 4.2.6.8 and 6.1.1.4'
N N 0.0061 0.0033 'International Tables Vol C Tables 4.2.6.8 and 6.1.1.4'
O O 0.0106 0.0060 'International Tables Vol C Tables 4.2.6.8 and 6.1.1.4'
S S 0.1246 0.1234 'International Tables Vol C Tables 4.2.6.8 and 6.1.1.4'

loop_
_geom_angle_atom_site_label_1
_geom_angle_atom_site_label_2
_geom_angle_atom_site_label_3
_geom_angle
O2 S1 C20 102.6(2)
O1 S1 O2 114.8(2)
O1 S1 O3 115.4(2)
O1 S1 C20 103.4(2)
O3 S1 O2 114.8(2)
O3 S1 C20 103.4(2)
O4 S2 C21 102.7(2)
O6 S2 O4 115.9(3)
O6 S2 O5 114.3(3)
O6 S2 C21 103.5(3)
O5 S2 O4 114.9(2)
O5 S2 C21 103.1(3)
C1 N1 C12 123.6(4)
C1 N1 C2 107.5(4)
C2 N1 C12 128.6(4)
C1 N2 C17 124.0(3)
C1 N2 C3 108.0(4)
C3 N2 C17 128.1(4)
C00I N3 C7 124.6(3)
C4 N3 C00I 123.4(3)
C4 N3 C7 111.9(3)
N1 C1 C4 125.3(4)
N2 C1 N1 109.0(3)
N2 C1 C4 125.7(4)
N3 C00I H00I 106.5
N3 C00I C00W 112.0(4)
N3 C00I C016 112.6(3)
C00W C00I H00I 106.5
C00W C00I C016 112.2(4)
C016 C00I H00I 106.5
N1 C12 H12 107.2
N1 C12 C13 112.7(4)
N1 C12 C14 110.1(4)
C13 C12 H12 107.2
C13 C12 C14 112.1(4)
C14 C12 H12 107.2
C4 C5 C6 99.8(3)
C4 C5 C11 111.1(4)
C4 C5 C10 111.3(4)
C11 C5 C6 114.1(4)
C11 C5 C10 108.5(4)
C10 C5 C6 111.9(4)
N2 C17 H17 107.2
N2 C17 C19 111.2(4)
N2 C17 C18 111.8(4)
C19 C17 H17 107.2
C19 C17 C18 112.0(4)
C18 C17 H17 107.2
N1 C2 C15 123.6(4)
C3 C2 N1 107.6(4)
C3 C2 C15 128.8(4)
H9A C9 H9B 109.5
H9A C9 H9C 109.5
H9B C9 H9C 109.5
C7 C9 H9A 109.5
C7 C9 H9B 109.5
C7 C9 H9C 109.5
N2 C3 C16 124.6(4)
C2 C3 N2 107.9(4)
C2 C3 C16 127.5(4)
N3 C4 C1 122.2(3)
N3 C4 C5 114.2(3)
C1 C4 C5 123.6(3)
C5 C6 H6A 110.1
C5 C6 H6B 110.1
H6A C6 H6B 108.5
C7 C6 C5 107.8(3)
C7 C6 H6A 110.1
C7 C6 H6B 110.1
C12 C13 H13A 109.5
C12 C13 H13B 109.5
C12 C13 H13C 109.5
H13A C13 H13B 109.5
H13A C13 H13C 109.5
H13B C13 H13C 109.5
C3 C16 H16A 109.5
C3 C16 H16B 109.5
C3 C16 H16C 109.5
H16A C16 H16B 109.5
H16A C16 H16C 109.5
H16B C16 H16C 109.5
C5 C11 H11A 109.5
C5 C11 H11B 109.5
C5 C11 H11C 109.5
H11A C11 H11B 109.5
H11A C11 H11C 109.5
H11B C11 H11C 109.5
H8A C8 H8B 109.5
H8A C8 H8C 109.5
H8B C8 H8C 109.5
C7 C8 H8A 109.5
C7 C8 H8B 109.5
C7 C8 H8C 109.5
C00I C00W H00A 109.5
C00I C00W H00B 109.5
C00I C00W H00C 109.5
H00A C00W H00B 109.5
H00A C00W H00C 109.5
H00B C00W H00C 109.5
C12 C14 H14A 109.5
C12 C14 H14B 109.5
C12 C14 H14C 109.5
H14A C14 H14B 109.5
H14A C14 H14C 109.5
H14B C14 H14C 109.5
C9 C7 N3 109.0(3)
C9 C7 C6 113.0(4)
C6 C7 N3 100.0(3)
C8 C7 N3 113.0(4)
C8 C7 C9 110.6(4)
C8 C7 C6 110.8(4)
C5 C10 H10A 109.5
C5 C10 H10B 109.5
C5 C10 H10C 109.5
H10A C10 H10B 109.5
H10A C10 H10C 109.5
H10B C10 H10C 109.5
C17 C19 H19A 109.5
C17 C19 H19B 109.5
C17 C19 H19C 109.5
H19A C19 H19B 109.5
H19A C19 H19C 109.5
H19B C19 H19C 109.5
C17 C18 H18A 109.5
C17 C18 H18B 109.5
C17 C18 H18C 109.5
H18A C18 H18B 109.5
H18A C18 H18C 109.5
H18B C18 H18C 109.5
F6 C21 S2 111.8(4)
F6 C21 F4 107.4(4)
F5 C21 S2 112.3(4)
F5 C21 F6 108.6(4)
F5 C21 F4 105.9(5)
F4 C21 S2 110.6(4)
F2 C20 S1 112.0(4)
F2 C20 F3 106.4(4)
F3 C20 S1 112.2(3)
F1 C20 S1 112.1(3)
F1 C20 F2 106.6(4)
F1 C20 F3 107.2(4)
C2 C15 H15A 109.5
C2 C15 H15B 109.5
C2 C15 H15C 109.5
H15A C15 H15B 109.5
H15A C15 H15C 109.5
H15B C15 H15C 109.5
C00I C016 H01A 109.5
C00I C016 H01B 109.5
C00I C016 H01C 109.5
H01A C016 H01B 109.5
H01A C016 H01C 109.5
H01B C016 H01C 109.5
N4 C23 C22 178.6(7)
C23 C22 H22A 109.5
C23 C22 H22B 109.5
C23 C22 H22C 109.5
H22A C22 H22B 109.5
H22A C22 H22C 109.5
H22B C22 H22C 109.5

loop_
_geom_bond_atom_site_label_1
_geom_bond_atom_site_label_2
_geom_bond_distance
S1 O2 1.441(3)
S1 O1 1.428(3)
S1 O3 1.434(3)
S1 C20 1.816(5)
S2 O4 1.436(4)
S2 O6 1.422(4)
S2 O5 1.435(4)
S2 C21 1.808(5)
F2 C20 1.334(5)
F3 C20 1.336(6)
N1 C1 1.352(5)
N1 C12 1.490(6)
N1 C2 1.396(5)
F1 C20 1.332(5)
F6 C21 1.323(6)
N2 C1 1.342(6)
N2 C17 1.476(6)
N2 C3 1.389(5)
N3 C00I 1.501(5)
N3 C4 1.284(5)
N3 C7 1.540(5)
F5 C21 1.305(6)
F4 C21 1.336(6)
C1 C4 1.487(5)
C00I H00I 1.0000
C00I C00W 1.512(6)
C00I C016 1.515(6)
C12 H12 1.0000
C12 C13 1.517(6)
C12 C14 1.525(6)
C5 C4 1.519(6)
C5 C6 1.546(6)
C5 C11 1.525(6)
C5 C10 1.533(6)
C17 H17 1.0000
C17 C19 1.520(6)
C17 C18 1.534(6)
C2 C3 1.346(6)
C2 C15 1.493(6)
C9 H9A 0.9800
C9 H9B 0.9800
C9 H9C 0.9800
C9 C7 1.518(7)
C3 C16 1.487(6)
C6 H6A 0.9900
C6 H6B 0.9900
C6 C7 1.529(6)
C13 H13A 0.9800
C13 H13B 0.9800
C13 H13C 0.9800
C16 H16A 0.9800
C16 H16B 0.9800
C16 H16C 0.9800
C11 H11A 0.9800
C11 H11B 0.9800
C11 H11C 0.9800
C8 H8A 0.9800
C8 H8B 0.9800
C8 H8C 0.9800
C8 C7 1.510(6)
C00W H00A 0.9800
C00W H00B 0.9800
C00W H00C 0.9800
C14 H14A 0.9800
C14 H14B 0.9800
C14 H14C 0.9800
C10 H10A 0.9800
C10 H10B 0.9800
C10 H10C 0.9800
C19 H19A 0.9800
C19 H19B 0.9800
C19 H19C 0.9800
C18 H18A 0.9800
C18 H18B 0.9800
C18 H18C 0.9800
C15 H15A 0.9800
C15 H15B 0.9800
C15 H15C 0.9800
N4 C23 1.123(8)
C016 H01A 0.9800
C016 H01B 0.9800
C016 H01C 0.9800
C23 C22 1.456(10)
C22 H22A 0.9800
C22 H22B 0.9800
C22 H22C 0.9800

loop_
_geom_torsion_atom_site_label_1
_geom_torsion_atom_site_label_2
_geom_torsion_atom_site_label_3
_geom_torsion_atom_site_label_4
_geom_torsion
N1 C1 C4 N3 92.4(5)
N1 C1 C4 C5 -88.9(5)
N1 C2 C3 N2 1.0(5)
N1 C2 C3 C16 179.7(4)
O2 S1 C20 F2 61.1(4)
O2 S1 C20 F3 -58.4(4)
O2 S1 C20 F1 -179.1(4)
N2 C1 C4 N3 -88.1(5)
N2 C1 C4 C5 90.6(5)
O4 S2 C21 F6 177.9(4)
O4 S2 C21 F5 -59.8(4)
O4 S2 C21 F4 58.3(4)
O1 S1 C20 F2 -58.5(4)
O1 S1 C20 F3 -178.1(3)
O1 S1 C20 F1 61.2(4)
O3 S1 C20 F2 -179.2(3)
O3 S1 C20 F3 61.2(4)
O3 S1 C20 F1 -59.5(4)
O6 S2 C21 F6 57.0(5)
O6 S2 C21 F5 179.3(4)
O6 S2 C21 F4 -62.6(5)
C1 N1 C12 C13 119.1(4)
C1 N1 C12 C14 -115.0(4)
C1 N1 C2 C3 -0.9(5)
C1 N1 C2 C15 -179.2(4)
C1 N2 C17 C19 113.7(4)
C1 N2 C17 C18 -120.4(4)
C1 N2 C3 C2 -0.8(5)
C1 N2 C3 C16 -179.5(4)
C00I N3 C4 C1 -4.4(6)
C00I N3 C4 C5 176.8(4)
C00I N3 C7 C9 78.5(5)
C00I N3 C7 C6 -162.8(4)
C00I N3 C7 C8 -45.0(5)
C12 N1 C1 N2 175.2(4)
C12 N1 C1 C4 -5.2(6)
C12 N1 C2 C3 -175.3(4)
C12 N1 C2 C15 6.3(7)
O5 S2 C21 F6 -62.4(5)
O5 S2 C21 F5 59.9(5)
O5 S2 C21 F4 178.0(4)
C5 C6 C7 N3 -24.8(4)
C5 C6 C7 C9 91.0(4)
C5 C6 C7 C8 -144.2(4)
C17 N2 C1 N1 -179.2(4)
C17 N2 C1 C4 1.2(6)
C17 N2 C3 C2 178.7(4)
C17 N2 C3 C16 -0.1(7)
C2 N1 C1 N2 0.4(4)
C2 N1 C1 C4 180.0(4)
C2 N1 C12 C13 -67.2(5)
C2 N1 C12 C14 58.7(5)
C3 N2 C1 N1 0.2(4)
C3 N2 C1 C4 -179.3(4)
C3 N2 C17 C19 -65.7(5)
C3 N2 C17 C18 60.3(5)
C4 N3 C00I C00W -109.7(5)
C4 N3 C00I C016 122.8(4)
C4 N3 C7 C9 -100.5(4)
C4 N3 C7 C6 18.2(5)
C4 N3 C7 C8 136.0(4)
C4 C5 C6 C7 22.7(4)
C6 C5 C4 N3 -11.6(5)
C6 C5 C4 C1 169.6(4)
C11 C5 C4 N3 109.1(4)
C11 C5 C4 C1 -69.7(5)
C11 C5 C6 C7 -95.8(4)
C7 N3 C00I C00W 71.4(5)
C7 N3 C00I C016 -56.0(5)
C7 N3 C4 C1 174.6(4)
C7 N3 C4 C5 -4.2(5)
C10 C5 C4 N3 -129.9(4)
C10 C5 C4 C1 51.3(6)
C10 C5 C6 C7 140.5(4)
C15 C2 C3 N2 179.2(4)
C15 C2 C3 C16 -2.1(9)
